data_7132261
loop_
_publ_author_name
'Altia, Minakshi'
'Anbarasan, Pazhamalai'

_publ_section_title
;
 An interrupted Heyns rearrangement approach to regioselective synthesis
 of acylindoles
;
_journal_name_full 'Chemical Communications'
_journal_paper_doi 10.1039/D3CC04144A
_journal_year 2023
_chemical_formula_sum 'C16 H13 N O'
_chemical_formula_weight 235.27
_space_group_crystal_system triclinic
_space_group_IT_number 2
_space_group_name_Hall '-P 1'
_space_group_name_H-M_alt 'P -1'
_atom_sites_solution_hydrogens mixed
_audit_creation_method SHELXL-2018/3
_audit_update_record
;
2023-07-29 deposited with the CCDC.	2023-10-24 downloaded from the CCDC.
;
_cell_angle_alpha 101.137(2)
_cell_angle_beta 93.235(2)
_cell_angle_gamma 96.394(2)
_cell_formula_units_Z 2
_cell_length_a 7.4062(4)
_cell_length_b 7.8098(5)
_cell_length_c 10.9025(6)
_cell_measurement_reflns_used 9884
_cell_measurement_temperature 296(2)
_cell_measurement_theta_max 33.05
_cell_measurement_theta_min 2.78
_cell_volume 612.92(6)
_computing_cell_refinement 'APEX3/SAINT (Bruker, 2016)'
_computing_data_collection 'APEX3(Bruker, 2016)'
_computing_data_reduction 'SAINT/XPREP (Bruker, 2016)'
_computing_molecular_graphics 'ORTEP3 (Farrugia, 1997) and Mercury (Bruno et al., 2002)'
_computing_publication_material 'SHELXL-2014/7 (Sheldrick, 2014)'
_computing_structure_refinement 'SHELXL-2018/3 (Sheldrick, 2018)'
_computing_structure_solution 'SHELXT 2018/2 (Sheldrick, 2018)'
_diffrn_ambient_temperature 296(2)
_diffrn_measured_fraction_theta_full 0.998
_diffrn_measured_fraction_theta_max 0.998
_diffrn_measurement_device_type 'Bruker axs kappa apex3 PHOTON II Diffractometer'
_diffrn_measurement_method '\f and \w scans'
_diffrn_radiation_type MoK\a
_diffrn_radiation_wavelength 0.71073
_diffrn_reflns_av_R_equivalents 0.0661
_diffrn_reflns_av_unetI/netI 0.0383
_diffrn_reflns_Laue_measured_fraction_full 0.998
_diffrn_reflns_Laue_measured_fraction_max 0.998
_diffrn_reflns_limit_h_max 11
_diffrn_reflns_limit_h_min -11
_diffrn_reflns_limit_k_max 12
_diffrn_reflns_limit_k_min -12
_diffrn_reflns_limit_l_max 16
_diffrn_reflns_limit_l_min -16
_diffrn_reflns_number 39332
_diffrn_reflns_point_group_measured_fraction_full 0.998
_diffrn_reflns_point_group_measured_fraction_max 0.998
_diffrn_reflns_theta_full 25.242
_diffrn_reflns_theta_max 33.143
_diffrn_reflns_theta_min 3.242
_diffrn_source 'fine focus sealed tube'
_exptl_absorpt_coefficient_mu 0.080
_exptl_absorpt_correction_T_max 0.746
_exptl_absorpt_correction_T_min 0.604
_exptl_absorpt_correction_type multi-scan
_exptl_absorpt_process_details 'SADABS, Bruker 2016'
_exptl_crystal_colour colorless
_exptl_crystal_density_diffrn 1.275
_exptl_crystal_description block
_exptl_crystal_F_000 248
_exptl_crystal_size_max 0.390
_exptl_crystal_size_mid 0.270
_exptl_crystal_size_min 0.006
_refine_diff_density_max 0.280
_refine_diff_density_min -0.275
_refine_diff_density_rms 0.052
_refine_ls_extinction_method none
_refine_ls_goodness_of_fit_ref 1.013
_refine_ls_hydrogen_treatment mixed
_refine_ls_matrix_type full
_refine_ls_number_parameters 166
_refine_ls_number_reflns 4672
_refine_ls_number_restraints 0
_refine_ls_restrained_S_all 1.013
_refine_ls_R_factor_all 0.0832
_refine_ls_R_factor_gt 0.0575
_refine_ls_shift/su_max 0.000
_refine_ls_shift/su_mean 0.000
_refine_ls_structure_factor_coef Fsqd
_refine_ls_weighting_details 'w=1/[\s^2^(Fo^2^)+(0.1235P)^2^+0.0886P] where P=(Fo^2^+2Fc^2^)/3'
_refine_ls_weighting_scheme calc
_refine_ls_wR_factor_gt 0.1773
_refine_ls_wR_factor_ref 0.2091
_reflns_Friedel_coverage 0.000
_reflns_number_gt 3264
_reflns_number_total 4672
_reflns_threshold_expression 'I > 2\s(I)'
_cod_data_source_file d3cc04144a2.cif
_cod_data_source_block shelx_CCDC1
_cod_database_code 7132261
_shelx_shelxl_version_number 2018/3
_shelx_space_group_comment
;
The symmetry employed for this shelxl refinement is uniquely defined
by the following loop, which should always be used as a source of
symmetry information in preference to the above space-group names.
They are only intended as comments.
;
_shelx_estimated_absorpt_t_min 0.970
_shelx_estimated_absorpt_t_max 1.000

loop_
_space_group_symop_operation_xyz
'x, y, z'
'-x, -y, -z'

loop_
_atom_site_label
_atom_site_type_symbol
_atom_site_fract_x
_atom_site_fract_y
_atom_site_fract_z
_atom_site_U_iso_or_equiv
_atom_site_adp_type
_atom_site_occupancy
_atom_site_site_symmetry_order
_atom_site_calc_flag
_atom_site_refinement_flags_posn
_atom_site_refinement_flags_adp
_atom_site_refinement_flags_occupancy
_atom_site_disorder_assembly
_atom_site_disorder_group
C1 C 0.28208(14) 0.28667(16) 0.58555(11) 0.0358(2) Uani 1 1 d . . . . .
C2 C 0.43381(13) 0.24894(16) 0.51922(12) 0.0360(2) Uani 1 1 d . . . . .
C3 C 0.36456(14) 0.15941(16) 0.39420(12) 0.0363(2) Uani 1 1 d . . . . .
C4 C 0.44327(18) 0.0943(2) 0.28329(14) 0.0467(3) Uani 1 1 d . . . . .
H4 H 0.569301 0.103111 0.281373 0.056 Uiso 1 1 calc R U . . .
C5 C 0.3312(2) 0.0171(2) 0.17716(15) 0.0569(4) Uani 1 1 d . . . . .
H5 H 0.383036 -0.025591 0.103400 0.068 Uiso 1 1 calc R U . . .
C6 C 0.1410(2) 0.0015(2) 0.17800(15) 0.0576(4) Uani 1 1 d . . . . .
H6 H 0.068851 -0.053186 0.105436 0.069 Uiso 1 1 calc R U . . .
C7 C 0.05945(18) 0.0662(2) 0.28510(14) 0.0503(3) Uani 1 1 d . . . . .
H7 H -0.066705 0.056540 0.286294 0.060 Uiso 1 1 calc R U . . .
C8 C 0.17315(15) 0.14635(17) 0.39107(12) 0.0384(3) Uani 1 1 d . . . . .
C9 C 0.26199(14) 0.37489(17) 0.71587(12) 0.0381(3) Uani 1 1 d . . . . .
C10 C 0.1930(2) 0.5346(2) 0.73876(14) 0.0508(3) Uani 1 1 d . . . . .
H10 H 0.160455 0.586491 0.672153 0.061 Uiso 1 1 calc R U . . .
C11 C 0.1722(3) 0.6177(3) 0.86086(16) 0.0652(5) Uani 1 1 d . . . . .
H11 H 0.127831 0.726053 0.875750 0.078 Uiso 1 1 calc R U . . .
C12 C 0.2168(2) 0.5407(3) 0.95993(15) 0.0618(4) Uani 1 1 d . . . . .
H12 H 0.202456 0.596915 1.041483 0.074 Uiso 1 1 calc R U . . .
C13 C 0.2824(3) 0.3811(3) 0.93848(16) 0.0618(4) Uani 1 1 d . . . . .
H13 H 0.311516 0.328506 1.005401 0.074 Uiso 1 1 calc R U . . .
C14 C 0.3053(2) 0.2979(2) 0.81668(15) 0.0533(4) Uani 1 1 d . . . . .
H14 H 0.349965 0.189680 0.802506 0.064 Uiso 1 1 calc R U . . .
C15 C 0.62635(14) 0.29137(18) 0.56180(13) 0.0402(3) Uani 1 1 d . . . . .
C16 C 0.68814(19) 0.4093(3) 0.68595(16) 0.0568(4) Uani 1 1 d . . . . .
H16A H 0.583821 0.444645 0.727951 0.085 Uiso 1 1 calc R U . . .
H16B H 0.756686 0.347198 0.736411 0.085 Uiso 1 1 calc R U . . .
H16C H 0.763506 0.511467 0.673044 0.085 Uiso 1 1 calc R U . . .
N1 N 0.12831(13) 0.22485(16) 0.50772(10) 0.0421(3) Uani 1 1 d . . . . .
H1N H 0.019(3) 0.235(2) 0.5288(17) 0.050 Uiso 1 1 d . U . . .
O1 O 0.74186(12) 0.23210(18) 0.49373(11) 0.0572(3) Uani 1 1 d . . . . .

loop_
_atom_site_aniso_label
_atom_site_aniso_U_11
_atom_site_aniso_U_22
_atom_site_aniso_U_33
_atom_site_aniso_U_23
_atom_site_aniso_U_13
_atom_site_aniso_U_12
C1 0.0222(4) 0.0448(6) 0.0400(5) 0.0061(4) 0.0033(4) 0.0060(4)
C2 0.0212(4) 0.0449(6) 0.0419(6) 0.0071(5) 0.0043(4) 0.0062(4)
C3 0.0269(4) 0.0408(6) 0.0422(6) 0.0073(4) 0.0054(4) 0.0093(4)
C4 0.0378(6) 0.0537(8) 0.0488(7) 0.0040(6) 0.0114(5) 0.0142(5)
C5 0.0569(8) 0.0670(10) 0.0447(7) -0.0006(7) 0.0068(6) 0.0184(7)
C6 0.0538(8) 0.0682(10) 0.0453(7) -0.0023(7) -0.0069(6) 0.0139(7)
C7 0.0344(6) 0.0621(9) 0.0499(7) 0.0013(6) -0.0055(5) 0.0090(5)
C8 0.0268(4) 0.0469(6) 0.0406(6) 0.0044(5) 0.0013(4) 0.0086(4)
C9 0.0250(4) 0.0479(6) 0.0404(6) 0.0063(5) 0.0045(4) 0.0041(4)
C10 0.0548(8) 0.0559(8) 0.0440(7) 0.0082(6) 0.0078(6) 0.0182(6)
C11 0.0772(11) 0.0672(11) 0.0513(9) 0.0002(7) 0.0099(8) 0.0281(9)
C12 0.0580(9) 0.0812(12) 0.0422(7) -0.0005(7) 0.0066(6) 0.0126(8)
C13 0.0624(9) 0.0802(12) 0.0443(8) 0.0173(7) -0.0003(7) 0.0088(8)
C14 0.0547(8) 0.0573(9) 0.0493(8) 0.0108(6) 0.0004(6) 0.0153(7)
C15 0.0219(4) 0.0526(7) 0.0480(6) 0.0145(5) 0.0043(4) 0.0045(4)
C16 0.0315(6) 0.0746(10) 0.0580(8) 0.0049(7) -0.0028(5) -0.0033(6)
N1 0.0212(4) 0.0596(7) 0.0427(5) 0.0021(5) 0.0033(3) 0.0076(4)
O1 0.0239(4) 0.0903(8) 0.0580(6) 0.0117(6) 0.0091(4) 0.0129(4)

loop_
_atom_type_symbol
_atom_type_description
_atom_type_scat_dispersion_real
_atom_type_scat_dispersion_imag
_atom_type_scat_source
C C 0.0033 0.0016 'International Tables Vol C Tables 4.2.6.8 and 6.1.1.4'
H H 0.0000 0.0000 'International Tables Vol C Tables 4.2.6.8 and 6.1.1.4'
N N 0.0061 0.0033 'International Tables Vol C Tables 4.2.6.8 and 6.1.1.4'
O O 0.0106 0.0060 'International Tables Vol C Tables 4.2.6.8 and 6.1.1.4'

loop_
_geom_angle_atom_site_label_1
_geom_angle_atom_site_label_2
_geom_angle_atom_site_label_3
_geom_angle
_geom_angle_site_symmetry_1
_geom_angle_site_symmetry_3
_geom_angle_publ_flag
N1 C1 C2 108.63(11) . . ?
N1 C1 C9 118.43(9) . . ?
C2 C1 C9 132.94(10) . . ?
C1 C2 C3 106.59(9) . . ?
C1 C2 C15 128.81(12) . . ?
C3 C2 C15 124.59(10) . . ?
C4 C3 C8 118.07(12) . . ?
C4 C3 C2 135.08(11) . . ?
C8 C3 C2 106.80(10) . . ?
C5 C4 C3 119.10(12) . . ?
C5 C4 H4 120.4 . . ?
C3 C4 H4 120.4 . . ?
C4 C5 C6 121.46(14) . . ?
C4 C5 H5 119.3 . . ?
C6 C5 H5 119.3 . . ?
C7 C6 C5 120.84(14) . . ?
C7 C6 H6 119.6 . . ?
C5 C6 H6 119.6 . . ?
C6 C7 C8 117.38(13) . . ?
C6 C7 H7 121.3 . . ?
C8 C7 H7 121.3 . . ?
N1 C8 C7 129.25(11) . . ?
N1 C8 C3 107.66(10) . . ?
C7 C8 C3 123.09(12) . . ?
C10 C9 C14 118.83(13) . . ?
C10 C9 C1 119.83(12) . . ?
C14 C9 C1 121.31(12) . . ?
C9 C10 C11 120.21(14) . . ?
C9 C10 H10 119.9 . . ?
C11 C10 H10 119.9 . . ?
C12 C11 C10 120.38(16) . . ?
C12 C11 H11 119.8 . . ?
C10 C11 H11 119.8 . . ?
C13 C12 C11 120.03(15) . . ?
C13 C12 H12 120.0 . . ?
C11 C12 H12 120.0 . . ?
C12 C13 C14 119.95(16) . . ?
C12 C13 H13 120.0 . . ?
C14 C13 H13 120.0 . . ?
C13 C14 C9 120.59(15) . . ?
C13 C14 H14 119.7 . . ?
C9 C14 H14 119.7 . . ?
O1 C15 C2 119.69(13) . . ?
O1 C15 C16 119.00(11) . . ?
C2 C15 C16 121.30(11) . . ?
C15 C16 H16A 109.5 . . ?
C15 C16 H16B 109.5 . . ?
H16A C16 H16B 109.5 . . ?
C15 C16 H16C 109.5 . . ?
H16A C16 H16C 109.5 . . ?
H16B C16 H16C 109.5 . . ?
C1 N1 C8 110.32(9) . . ?
C1 N1 H1N 124.5(12) . . ?
C8 N1 H1N 125.2(12) . . ?

loop_
_geom_bond_atom_site_label_1
_geom_bond_atom_site_label_2
_geom_bond_distance
_geom_bond_site_symmetry_2
_geom_bond_publ_flag
C1 N1 1.3639(15) . ?
C1 C2 1.3985(14) . ?
C1 C9 1.4779(17) . ?
C2 C3 1.4432(17) . ?
C2 C15 1.4558(15) . ?
C3 C4 1.4030(17) . ?
C3 C8 1.4080(15) . ?
C4 C5 1.379(2) . ?
C4 H4 0.9300 . ?
C5 C6 1.401(2) . ?
C5 H5 0.9300 . ?
C6 C7 1.380(2) . ?
C6 H6 0.9300 . ?
C7 C8 1.3889(18) . ?
C7 H7 0.9300 . ?
C8 N1 1.3767(16) . ?
C9 C10 1.384(2) . ?
C9 C14 1.390(2) . ?
C10 C11 1.389(2) . ?
C10 H10 0.9300 . ?
C11 C12 1.376(3) . ?
C11 H11 0.9300 . ?
C12 C13 1.371(3) . ?
C12 H12 0.9300 . ?
C13 C14 1.390(2) . ?
C13 H13 0.9300 . ?
C14 H14 0.9300 . ?
C15 O1 1.2346(15) . ?
C15 C16 1.498(2) . ?
C16 H16A 0.9600 . ?
C16 H16B 0.9600 . ?
C16 H16C 0.9600 . ?
N1 H1N 0.860(19) . ?

loop_
_geom_hbond_atom_site_label_D
_geom_hbond_atom_site_label_H
_geom_hbond_atom_site_label_A
_geom_hbond_distance_DH
_geom_hbond_distance_HA
_geom_hbond_distance_DA
_geom_hbond_angle_DHA
_geom_hbond_site_symmetry_A
_geom_hbond_publ_flag
N1 H1N O1 0.860(19) 2.065(19) 2.8650(13) 154.4(17) 1_455 yes

loop_
_geom_torsion_atom_site_label_1
_geom_torsion_atom_site_label_2
_geom_torsion_atom_site_label_3
_geom_torsion_atom_site_label_4
_geom_torsion
_geom_torsion_site_symmetry_1
_geom_torsion_site_symmetry_2
_geom_torsion_site_symmetry_3
_geom_torsion_site_symmetry_4
_geom_torsion_publ_flag
N1 C1 C2 C3 0.11(15) . . . . ?
C9 C1 C2 C3 179.87(13) . . . . ?
N1 C1 C2 C15 178.92(13) . . . . ?
C9 C1 C2 C15 -1.3(2) . . . . ?
C1 C2 C3 C4 176.95(15) . . . . ?
C15 C2 C3 C4 -1.9(2) . . . . ?
C1 C2 C3 C8 -0.31(14) . . . . ?
C15 C2 C3 C8 -179.18(12) . . . . ?
C8 C3 C4 C5 -1.5(2) . . . . ?
C2 C3 C4 C5 -178.49(15) . . . . ?
C3 C4 C5 C6 -0.4(3) . . . . ?
C4 C5 C6 C7 1.2(3) . . . . ?
C5 C6 C7 C8 -0.1(3) . . . . ?
C6 C7 C8 N1 178.24(15) . . . . ?
C6 C7 C8 C3 -1.8(2) . . . . ?
C4 C3 C8 N1 -177.42(12) . . . . ?
C2 C3 C8 N1 0.40(14) . . . . ?
C4 C3 C8 C7 2.6(2) . . . . ?
C2 C3 C8 C7 -179.59(13) . . . . ?
N1 C1 C9 C10 -66.90(17) . . . . ?
C2 C1 C9 C10 113.36(16) . . . . ?
N1 C1 C9 C14 110.88(15) . . . . ?
C2 C1 C9 C14 -68.9(2) . . . . ?
C14 C9 C10 C11 1.6(2) . . . . ?
C1 C9 C10 C11 179.45(14) . . . . ?
C9 C10 C11 C12 -1.2(3) . . . . ?
C10 C11 C12 C13 0.1(3) . . . . ?
C11 C12 C13 C14 0.6(3) . . . . ?
C12 C13 C14 C9 -0.1(3) . . . . ?
C10 C9 C14 C13 -1.0(2) . . . . ?
C1 C9 C14 C13 -178.79(13) . . . . ?
C1 C2 C15 O1 172.82(13) . . . . ?
C3 C2 C15 O1 -8.6(2) . . . . ?
C1 C2 C15 C16 -8.5(2) . . . . ?
C3 C2 C15 C16 170.08(13) . . . . ?
C2 C1 N1 C8 0.14(16) . . . . ?
C9 C1 N1 C8 -179.66(11) . . . . ?
C7 C8 N1 C1 179.65(15) . . . . ?
C3 C8 N1 C1 -0.34(15) . . . . ?
